data_7702504
loop_
_publ_author_name
'Werndrup, Pia'
'Kessler, Vadim G.'

_publ_section_title
;
 Interaction of Co(acac)2 and Ta(OMe)5: isolation and single crystal study
 of the products. MII2MV2(acac)2(OMe)12, MII&#x2005;=&#x2005;Co, Ni, Zn or
 Mg and MV&#x2005;=&#x2005;Ta or Nb: A new class of heterometallic
 heteroleptic alkoxide complexes
;
_journal_issue 5
_journal_name_full 'Journal of the Chemical Society, Dalton Transactions'
_journal_page_first 574
_journal_paper_doi 10.1039/b008526j
_journal_year 2001
_chemical_formula_sum 'C22 H50 Ni2 O16 Ta2'
_chemical_formula_weight 1049.94
_space_group_IT_number 14
_space_group_name_Hall '-P 2ybc'
_space_group_name_H-M_alt 'P 1 21/c 1'
_symmetry_cell_setting monoclinic
_symmetry_space_group_name_H-M 'P 1 21/c 1'
_atom_sites_solution_hydrogens geom
_atom_sites_solution_primary direct
_atom_sites_solution_secondary difmap
_audit_creation_method SHELXL-97
_cell_angle_alpha 90.00
_cell_angle_beta 117.538(4)
_cell_angle_gamma 90.00
_cell_formula_units_Z 2
_cell_length_a 11.875(3)
_cell_length_b 14.158(3)
_cell_length_c 11.925(3)
_cell_measurement_reflns_used '999 (I>10 sigma(I)('
_cell_measurement_temperature 295(2)
_cell_measurement_theta_max 19.99
_cell_measurement_theta_min 1.93
_cell_volume 1777.8(7)
_computing_cell_refinement 'Bruker SAINTPLUS'
_computing_data_collection 'Bruker SMART'
_computing_data_reduction 'Bruker SAINTPLUS'
_computing_molecular_graphics 'Bruker SHELXTL-NT'
_computing_publication_material 'Bruker SHELXTL-NT'
_computing_structure_refinement 'SHELXL-97 (Sheldrick, 1997)'
_computing_structure_solution 'SHELXS-97 (Sheldrick, 1990)'
_diffrn_ambient_temperature 295(2)
_diffrn_measured_fraction_theta_full 0.980
_diffrn_measured_fraction_theta_max 0.980
_diffrn_measurement_device_type 'Bruker SMART CCD 1k'
_diffrn_measurement_method 'Bruker SMART'
_diffrn_radiation_monochromator graphite
_diffrn_radiation_source 'fine-focus sealed tube'
_diffrn_radiation_type MoK\a
_diffrn_radiation_wavelength 0.71073
_diffrn_reflns_av_R_equivalents 0.0454
_diffrn_reflns_av_sigmaI/netI 0.0535
_diffrn_reflns_limit_h_max 14
_diffrn_reflns_limit_h_min -12
_diffrn_reflns_limit_k_max 16
_diffrn_reflns_limit_k_min -16
_diffrn_reflns_limit_l_max 10
_diffrn_reflns_limit_l_min -14
_diffrn_reflns_number 8654
_diffrn_reflns_theta_full 24.99
_diffrn_reflns_theta_max 24.99
_diffrn_reflns_theta_min 1.93
_exptl_absorpt_coefficient_mu 7.239
_exptl_absorpt_correction_T_max 0.3254
_exptl_absorpt_correction_T_min 0.1225
_exptl_absorpt_correction_type 'Bruker SADABS'
_exptl_crystal_colour 'dark green'
_exptl_crystal_density_diffrn 1.961
_exptl_crystal_density_meas ?
_exptl_crystal_density_method 'not measured'
_exptl_crystal_description prismatic
_exptl_crystal_F_000 1024
_exptl_crystal_size_max 0.50
_exptl_crystal_size_mid 0.30
_exptl_crystal_size_min 0.20
_refine_diff_density_max 2.814
_refine_diff_density_min -4.069
_refine_diff_density_rms '0.239 Compund 7'
_refine_ls_extinction_coef 0.00006(6)
_refine_ls_extinction_expression Fc^*^=kFc[1+0.001xFc^2^\l^3^/sin(2\q)]^-1/4^
_refine_ls_extinction_method SHELXL
_refine_ls_goodness_of_fit_ref 1.054
_refine_ls_hydrogen_treatment mixed
_refine_ls_matrix_type full
_refine_ls_number_parameters 186
_refine_ls_number_reflns 3061
_refine_ls_number_restraints 0
_refine_ls_restrained_S_all 1.054
_refine_ls_R_factor_all 0.1153
_refine_ls_R_factor_gt 0.0865
_refine_ls_shift/su_max 0.033
_refine_ls_shift/su_mean 0.003
_refine_ls_structure_factor_coef Fsqd
_refine_ls_weighting_details 'calc w=1/[\s^2^(Fo^2^)+(0.0058P)^2^+103.4207P] where P=(Fo^2^+2Fc^2^)/3'
_refine_ls_weighting_scheme calc
_refine_ls_wR_factor_gt 0.1798
_refine_ls_wR_factor_ref 0.1872
_reflns_number_gt 2001
_reflns_number_total 3061
_reflns_threshold_expression >2sigma(I)
_cod_data_source_file b008526j.txt
_cod_data_source_block nita1m
_cod_depositor_comments
;
The following automatic conversions were performed:

data item '_exptl_crystal_density_meas' value 'not measured' was
changed to '?' -- the value is perceived as not measured.

Automatic conversion script
Id: cif_fix_values 6909 2019-04-08 15:41:33Z antanas 
;
_cod_original_cell_volume 1777.8(6)
_cod_original_sg_symbol_H-M P2(1)/c
_cod_database_code 7702504

loop_
_symmetry_equiv_pos_as_xyz
'x, y, z'
'-x, y+1/2, -z+1/2'
'-x, -y, -z'
'x, -y-1/2, z-1/2'

loop_
_atom_site_label
_atom_site_type_symbol
_atom_site_fract_x
_atom_site_fract_y
_atom_site_fract_z
_atom_site_U_iso_or_equiv
_atom_site_adp_type
_atom_site_occupancy
_atom_site_symmetry_multiplicity
_atom_site_calc_flag
_atom_site_refinement_flags
Ta1 Ta 0.22930(8) 0.49475(7) 0.23457(8) 0.0536(3) Uani 1 1 d .
Ni2 Ni 0.0824(2) 0.4947(2) -0.0752(2) 0.0467(6) Uani 1 1 d .
O1 O 0.0765(10) 0.4287(9) 0.0812(11) 0.035(3) Uani 1 1 d .
O2 O 0.3556(14) 0.4133(13) 0.2340(17) 0.075(5) Uani 1 1 d .
O3 O 0.2135(15) 0.4227(13) 0.3570(15) 0.075(5) Uani 1 1 d .
O7 O 0.2049(16) 0.4024(12) -0.0836(15) 0.065(4) Uani 1 1 d .
O6 O 0.0745(13) 0.5723(11) 0.2109(12) 0.055(4) Uani 1 1 d .
O4 O 0.2179(12) 0.5632(11) 0.0806(13) 0.056(4) Uani 1 1 d .
O8 O 0.0998(15) 0.5799(11) -0.1987(14) 0.062(4) Uani 1 1 d .
C9 C 0.253(3) 0.490(2) -0.225(3) 0.088(8) Uani 1 1 d .
H9A H 0.3062 0.4905 -0.2627 0.106 Uiso 1 1 calc R
C1 C 0.063(2) 0.3276(16) 0.073(2) 0.065(6) Uani 1 1 d .
H1A H 0.0627 0.3040 0.1484 0.097 Uiso 1 1 calc R
H1B H 0.1328 0.3003 0.0647 0.097 Uiso 1 1 calc R
H1C H -0.0153 0.3112 0.0009 0.097 Uiso 1 1 calc R
C8 C 0.176(3) 0.567(2) -0.246(2) 0.076(8) Uani 1 1 d .
C7 C 0.260(2) 0.4089(19) -0.149(2) 0.063(6) Uani 1 1 d .
C4 C 0.301(3) 0.633(2) 0.072(3) 0.100(11) Uani 1 1 d .
H4A H 0.2669 0.6541 -0.0141 0.150 Uiso 1 1 calc R
H4B H 0.3832 0.6060 0.0983 0.150 Uiso 1 1 calc R
H4C H 0.3070 0.6855 0.1254 0.150 Uiso 1 1 calc R
C6 C 0.067(2) 0.6321(19) 0.298(2) 0.074(8) Uani 1 1 d .
H6A H -0.0156 0.6605 0.2627 0.111 Uiso 1 1 calc R
H6B H 0.1304 0.6806 0.3204 0.111 Uiso 1 1 calc R
H6C H 0.0816 0.5970 0.3726 0.111 Uiso 1 1 calc R
C10 C 0.355(3) 0.332(2) -0.134(3) 0.096(10) Uani 1 1 d .
H10A H 0.3533 0.2833 -0.0788 0.145 Uiso 1 1 calc R
H10B H 0.4391 0.3583 -0.0994 0.145 Uiso 1 1 calc R
H10C H 0.3339 0.3047 -0.2156 0.145 Uiso 1 1 calc R
C2 C 0.438(3) 0.380(3) 0.196(4) 0.133(15) Uani 1 1 d .
H2A H 0.4808 0.3257 0.2454 0.199 Uiso 1 1 calc R
H2B H 0.4993 0.4280 0.2064 0.199 Uiso 1 1 calc R
H2C H 0.3931 0.3625 0.1082 0.199 Uiso 1 1 calc R
C3 C 0.187(3) 0.389(3) 0.445(2) 0.102(11) Uani 1 1 d .
H3A H 0.2324 0.3312 0.4769 0.153 Uiso 1 1 calc R
H3B H 0.0976 0.3780 0.4093 0.153 Uiso 1 1 calc R
H3C H 0.2125 0.4343 0.5123 0.153 Uiso 1 1 calc R
C11 C 0.179(3) 0.642(2) -0.329(3) 0.103(10) Uani 1 1 d .
H11A H 0.1197 0.6901 -0.3357 0.155 Uiso 1 1 calc R
H11B H 0.1566 0.6159 -0.4108 0.155 Uiso 1 1 calc R
H11C H 0.2630 0.6678 -0.2935 0.155 Uiso 1 1 calc R
O5 O 0.3302(17) 0.5774(19) 0.3363(15) 0.113(9) Uani 1 1 d .
C5 C 0.445(5) 0.634(4) 0.438(5) 0.19(2) Uiso 1 1 d .

loop_
_atom_site_aniso_label
_atom_site_aniso_U_11
_atom_site_aniso_U_22
_atom_site_aniso_U_33
_atom_site_aniso_U_23
_atom_site_aniso_U_13
_atom_site_aniso_U_12
Ta1 0.0460(5) 0.0590(6) 0.0417(5) -0.0148(5) 0.0081(4) -0.0145(5)
Ni2 0.0456(14) 0.0497(15) 0.0431(13) -0.0188(13) 0.0191(11) -0.0131(13)
O1 0.019(6) 0.048(7) 0.027(6) -0.004(5) 0.002(5) -0.004(5)
O2 0.034(9) 0.091(12) 0.076(12) 0.003(10) 0.004(8) 0.017(8)
O3 0.053(10) 0.104(14) 0.043(9) 0.009(9) -0.001(8) -0.016(9)
O7 0.076(11) 0.076(11) 0.053(10) 0.007(8) 0.038(9) 0.017(9)
O6 0.048(9) 0.080(10) 0.033(8) -0.019(7) 0.015(7) -0.014(7)
O4 0.024(7) 0.082(11) 0.050(9) -0.015(8) 0.008(6) -0.020(7)
O8 0.067(10) 0.078(11) 0.048(9) 0.012(8) 0.032(9) -0.003(8)
C9 0.09(2) 0.10(2) 0.09(2) -0.01(2) 0.058(17) -0.02(2)
C1 0.049(14) 0.069(16) 0.066(16) -0.005(13) 0.018(12) -0.004(11)
C8 0.11(2) 0.083(19) 0.049(15) -0.020(14) 0.046(16) -0.031(17)
C7 0.058(15) 0.077(17) 0.062(16) -0.011(13) 0.035(14) -0.001(13)
C4 0.10(2) 0.11(2) 0.07(2) -0.003(18) 0.031(18) -0.05(2)
C6 0.055(15) 0.092(19) 0.070(17) -0.028(15) 0.023(14) -0.005(13)
C10 0.10(2) 0.08(2) 0.12(3) -0.007(18) 0.07(2) 0.012(17)
C2 0.11(3) 0.16(4) 0.15(4) 0.03(3) 0.07(3) 0.04(3)
C3 0.09(2) 0.17(3) 0.045(16) 0.020(19) 0.031(16) 0.00(2)
C11 0.11(3) 0.13(3) 0.10(2) 0.02(2) 0.07(2) 0.00(2)
O5 0.068(12) 0.23(3) 0.026(9) 0.052(12) 0.011(8) 0.088(15)

loop_
_atom_type_symbol
_atom_type_description
_atom_type_scat_dispersion_real
_atom_type_scat_dispersion_imag
_atom_type_scat_source
C C 0.0033 0.0016 'International Tables Vol C Tables 4.2.6.8 and 6.1.1.4'
H H 0.0000 0.0000 'International Tables Vol C Tables 4.2.6.8 and 6.1.1.4'
O O 0.0106 0.0060 'International Tables Vol C Tables 4.2.6.8 and 6.1.1.4'
Ni Ni 0.3393 1.1124 'International Tables Vol C Tables 4.2.6.8 and 6.1.1.4'
Ta Ta -0.7052 6.5227 'International Tables Vol C Tables 4.2.6.8 and 6.1.1.4'

loop_
_geom_angle_atom_site_label_1
_geom_angle_atom_site_label_2
_geom_angle_atom_site_label_3
_geom_angle
_geom_angle_site_symmetry_1
_geom_angle_site_symmetry_3
O5 Ta1 O3 96.3(8) . .
O5 Ta1 O2 97.1(8) . .
O3 Ta1 O2 92.1(8) . .
O5 Ta1 O4 92.7(7) . .
O3 Ta1 O4 170.2(6) . .
O2 Ta1 O4 90.5(7) . .
O5 Ta1 O6 91.2(7) . .
O3 Ta1 O6 89.5(7) . .
O2 Ta1 O6 171.4(6) . .
O4 Ta1 O6 86.5(6) . .
O5 Ta1 O1 163.2(7) . .
O3 Ta1 O1 94.5(6) . .
O2 Ta1 O1 95.3(6) . .
O4 Ta1 O1 75.8(5) . .
O6 Ta1 O1 76.2(5) . .
O8 Ni2 O7 91.9(7) . .
O8 Ni2 O6 93.6(6) . 3_565
O7 Ni2 O6 94.3(7) . 3_565
O8 Ni2 O4 94.4(6) . .
O7 Ni2 O4 94.0(6) . .
O6 Ni2 O4 168.2(6) 3_565 .
O8 Ni2 O1 168.1(6) . .
O7 Ni2 O1 94.4(6) . .
O6 Ni2 O1 95.9(5) 3_565 .
O4 Ni2 O1 75.1(5) . .
O8 Ni2 O1 93.4(6) . 3_565
O7 Ni2 O1 168.5(6) . 3_565
O6 Ni2 O1 75.2(5) 3_565 3_565
O4 Ni2 O1 95.7(5) . 3_565
O1 Ni2 O1 82.3(5) . 3_565
C1 O1 Ta1 121.6(12) . .
C1 O1 Ni2 115.4(13) . .
Ta1 O1 Ni2 101.7(5) . .
C1 O1 Ni2 115.6(12) . 3_565
Ta1 O1 Ni2 101.2(5) . 3_565
Ni2 O1 Ni2 97.7(5) . 3_565
C2 O2 Ta1 157(2) . .
C3 O3 Ta1 166(2) . .
C7 O7 Ni2 126.6(17) . .
C6 O6 Ta1 126.4(14) . .
C6 O6 Ni2 122.0(14) . 3_565
Ta1 O6 Ni2 106.9(6) . 3_565
C4 O4 Ta1 129.6(14) . .
C4 O4 Ni2 122.5(15) . .
Ta1 O4 Ni2 106.9(6) . .
C8 O8 Ni2 125.1(18) . .
C8 C9 C7 126(2) . .
O8 C8 C9 126(3) . .
O8 C8 C11 116(3) . .
C9 C8 C11 118(3) . .
O7 C7 C9 124(2) . .
O7 C7 C10 117(2) . .
C9 C7 C10 118(2) . .
C5 O5 Ta1 167(3) . .

loop_
_geom_bond_atom_site_label_1
_geom_bond_atom_site_label_2
_geom_bond_distance
_geom_bond_site_symmetry_2
Ta1 O5 1.71(3) .
Ta1 O3 1.861(17) .
Ta1 O2 1.894(17) .
Ta1 O4 2.024(16) .
Ta1 O6 2.045(15) .
Ta1 O1 2.108(11) .
Ni2 O8 1.987(15) .
Ni2 O7 1.992(16) .
Ni2 O6 2.050(13) 3_565
Ni2 O4 2.054(13) .
Ni2 O1 2.115(12) .
Ni2 O1 2.150(12) 3_565
O1 C1 1.44(2) .
O1 Ni2 2.150(12) 3_565
O2 C2 1.34(4) .
O3 C3 1.31(3) .
O7 C7 1.23(3) .
O6 C6 1.38(3) .
O6 Ni2 2.050(13) 3_565
O4 C4 1.43(3) .
O8 C8 1.28(3) .
C9 C8 1.36(4) .
C9 C7 1.44(4) .
C8 C11 1.46(4) .
C7 C10 1.53(3) .
O5 C5 1.57(6) .
